data_2224321
loop_
_publ_author_name
'Haider, Zeeshan'
'Khan, Islam Ullah'
'Zia-ur-Rehman, Muhammad'
'Arshad, Muhammad Nadeem'

_publ_section_title
;
 <i>N</i>-Benzyl-<i>N</i>-cyclohexylbenzenesulfonamide
;
_journal_coeditor_code IS2484
_journal_issue 12
_journal_name_full 'Acta Crystallographica Section E'
_journal_page_first o3053
_journal_paper_doi 10.1107/S1600536809046960
_journal_volume 65
_journal_year 2009
_chemical_formula_iupac 'C19 H23 N O2 S'
_chemical_formula_moiety 'C19 H23 N O2 S'
_chemical_formula_sum 'C19 H23 N O2 S'
_chemical_formula_weight 329.44
_chemical_name_systematic
;
<i>N</i>-Benzyl-<i>N</i>-cyclohexylbenzenesulfonamide
;
_space_group_IT_number 19
_symmetry_cell_setting orthorhombic
_symmetry_space_group_name_Hall 'P 2ac 2ab'
_symmetry_space_group_name_H-M 'P 21 21 21'
_atom_sites_solution_hydrogens geom
_atom_sites_solution_primary direct
_atom_sites_solution_secondary difmap
_audit_creation_method SHELXL-97
_cell_angle_alpha 90.00
_cell_angle_beta 90.00
_cell_angle_gamma 90.00
_cell_formula_units_Z 4
_cell_length_a 9.1996(5)
_cell_length_b 11.0406(5)
_cell_length_c 17.1897(9)
_cell_measurement_reflns_used 3979
_cell_measurement_temperature 296(2)
_cell_measurement_theta_max 21.83
_cell_measurement_theta_min 2.30
_cell_volume 1745.94(15)
_computing_cell_refinement 'SAINT (Bruker, 2007)'
_computing_data_collection 'APEX2 (Bruker, 2007)'
_computing_data_reduction 'SAINT (Bruker, 2007)'
_computing_molecular_graphics 'PLATON (Spek, 2009) and Mercury (Macrae <i>et al.</i>,  2006)'
_computing_publication_material 'SHELXTL (Sheldrick, 2008) and local programs'
_computing_structure_refinement 'SHELXL97 (Sheldrick, 2008)'
_computing_structure_solution 'SHELXS97 (Sheldrick, 2008)'
_diffrn_ambient_temperature 296(2)
_diffrn_measured_fraction_theta_full 0.997
_diffrn_measured_fraction_theta_max 0.997
_diffrn_measurement_device_type 'Bruker APEXII CCD area-detector'
_diffrn_measurement_method '\f and \w'
_diffrn_radiation_monochromator graphite
_diffrn_radiation_source 'fine-focus sealed tube'
_diffrn_radiation_type MoK\a
_diffrn_radiation_wavelength 0.71073
_diffrn_reflns_av_R_equivalents 0.0230
_diffrn_reflns_av_sigmaI/netI 0.0307
_diffrn_reflns_limit_h_max 11
_diffrn_reflns_limit_h_min -12
_diffrn_reflns_limit_k_max 14
_diffrn_reflns_limit_k_min -11
_diffrn_reflns_limit_l_max 17
_diffrn_reflns_limit_l_min -22
_diffrn_reflns_number 10897
_diffrn_reflns_theta_full 28.25
_diffrn_reflns_theta_max 28.25
_diffrn_reflns_theta_min 2.19
_exptl_absorpt_coefficient_mu 0.195
_exptl_absorpt_correction_T_max 0.9475
_exptl_absorpt_correction_T_min 0.9280
_exptl_absorpt_correction_type multi-scan
_exptl_absorpt_process_details '(<i>SADABS</i>; Sheldrick, 1996)'
_exptl_crystal_colour colourless
_exptl_crystal_density_diffrn 1.253
_exptl_crystal_density_method 'not measured'
_exptl_crystal_description Blocks
_exptl_crystal_F_000 704
_exptl_crystal_size_max 0.39
_exptl_crystal_size_mid 0.34
_exptl_crystal_size_min 0.28
_refine_diff_density_max 0.239
_refine_diff_density_min -0.239
_refine_ls_abs_structure_details 'Flack (1983), 1853 Friedel pairs'
_refine_ls_abs_structure_Flack 0.03(7)
_refine_ls_extinction_method none
_refine_ls_goodness_of_fit_ref 1.030
_refine_ls_hydrogen_treatment constr
_refine_ls_matrix_type full
_refine_ls_number_parameters 208
_refine_ls_number_reflns 4306
_refine_ls_number_restraints 0
_refine_ls_restrained_S_all 1.030
_refine_ls_R_factor_all 0.0514
_refine_ls_R_factor_gt 0.0372
_refine_ls_shift/su_max 0.000
_refine_ls_shift/su_mean 0.000
_refine_ls_structure_factor_coef Fsqd
_refine_ls_weighting_details 'calc w=1/[\s^2^(Fo^2^)+(0.0490P)^2^+0.1094P] where P=(Fo^2^+2Fc^2^)/3'
_refine_ls_weighting_scheme calc
_refine_ls_wR_factor_gt 0.0858
_refine_ls_wR_factor_ref 0.0943
_reflns_number_gt 3507
_reflns_number_total 4306
_reflns_threshold_expression I>2\s(I)
_cod_data_source_file is2484.cif
_cod_data_source_block I
_cod_database_code 2224321
_cod_database_fobs_code 2224321

loop_
_symmetry_equiv_pos_as_xyz
'x, y, z'
'-x+1/2, -y, z+1/2'
'-x, y+1/2, -z+1/2'
'x+1/2, -y+1/2, -z'

loop_
_atom_site_type_symbol
_atom_site_label
_atom_site_fract_x
_atom_site_fract_y
_atom_site_fract_z
_atom_site_U_iso_or_equiv
_atom_site_adp_type
_atom_site_calc_flag
_atom_site_refinement_flags
_atom_site_occupancy
_atom_site_disorder_assembly
_atom_site_disorder_group
C C1 0.3444(2) 0.27298(15) 0.91369(9) 0.0423(4) Uani d . 1 . .
C C2 0.4528(2) 0.2866(2) 0.96899(11) 0.0596(5) Uani d . 1 . .
H H2 0.5302 0.2325 0.9709 0.072 Uiso calc R 1 . .
C C3 0.4447(3) 0.3813(2) 1.02106(13) 0.0737(7) Uani d . 1 . .
H H3 0.5170 0.3910 1.0583 0.088 Uiso calc R 1 . .
C C4 0.3305(3) 0.4615(2) 1.01838(13) 0.0720(7) Uani d . 1 . .
H H4 0.3252 0.5250 1.0539 0.086 Uiso calc R 1 . .
C C5 0.2244(3) 0.4475(2) 0.96314(14) 0.0676(6) Uani d . 1 . .
H H5 0.1478 0.5023 0.9611 0.081 Uiso calc R 1 . .
C C6 0.2295(2) 0.3532(2) 0.91061(11) 0.0542(5) Uani d . 1 . .
H H6 0.1566 0.3438 0.8736 0.065 Uiso calc R 1 . .
C C7 0.61067(18) 0.20568(15) 0.77713(10) 0.0396(4) Uani d . 1 . .
H H7 0.6361 0.1620 0.8249 0.048 Uiso calc R 1 . .
C C8 0.6733(2) 0.33204(18) 0.78485(14) 0.0587(5) Uani d . 1 . .
H H8A 0.6285 0.3732 0.8286 0.070 Uiso calc R 1 . .
H H8B 0.6528 0.3782 0.7381 0.070 Uiso calc R 1 . .
C C9 0.8375(2) 0.3243(2) 0.79731(14) 0.0647(6) Uani d . 1 . .
H H9A 0.8777 0.4054 0.8002 0.078 Uiso calc R 1 . .
H H9B 0.8572 0.2838 0.8463 0.078 Uiso calc R 1 . .
C C10 0.9099(2) 0.2560(2) 0.73209(13) 0.0653(6) Uani d . 1 . .
H H10A 0.8985 0.3008 0.6839 0.078 Uiso calc R 1 . .
H H10B 1.0131 0.2489 0.7428 0.078 Uiso calc R 1 . .
C C11 0.8458(2) 0.1321(2) 0.72278(14) 0.0717(6) Uani d . 1 . .
H H11A 0.8666 0.0845 0.7689 0.086 Uiso calc R 1 . .
H H11B 0.8908 0.0922 0.6787 0.086 Uiso calc R 1 . .
C C12 0.6807(2) 0.13740(19) 0.71029(12) 0.0574(5) Uani d . 1 . .
H H12A 0.6593 0.1780 0.6616 0.069 Uiso calc R 1 . .
H H12B 0.6416 0.0559 0.7077 0.069 Uiso calc R 1 . .
C C13 0.3750(2) 0.28365(15) 0.71472(9) 0.0407(4) Uani d . 1 . .
H H13A 0.4319 0.3571 0.7088 0.049 Uiso calc R 1 . .
H H13B 0.2811 0.3064 0.7358 0.049 Uiso calc R 1 . .
C C14 0.35265(19) 0.22767(13) 0.63549(9) 0.0385(3) Uani d . 1 . .
C C15 0.2610(2) 0.12964(17) 0.62532(12) 0.0556(5) Uani d . 1 . .
H H15 0.2141 0.0962 0.6681 0.067 Uiso calc R 1 . .
C C16 0.2385(3) 0.0808(2) 0.55228(14) 0.0647(6) Uani d . 1 . .
H H16 0.1760 0.0153 0.5463 0.078 Uiso calc R 1 . .
C C17 0.3074(3) 0.1283(2) 0.48873(12) 0.0646(6) Uani d . 1 . .
H H17 0.2917 0.0955 0.4396 0.077 Uiso calc R 1 . .
C C18 0.4001(3) 0.2249(2) 0.49795(12) 0.0668(6) Uani d . 1 . .
H H18 0.4484 0.2568 0.4551 0.080 Uiso calc R 1 . .
C C19 0.4216(2) 0.27463(17) 0.57071(11) 0.0535(5) Uani d . 1 . .
H H19 0.4833 0.3407 0.5762 0.064 Uiso calc R 1 . .
N N1 0.44909(16) 0.20318(12) 0.77103(8) 0.0402(3) Uani d . 1 . .
O O1 0.21214(15) 0.12969(13) 0.81853(8) 0.0590(4) Uani d . 1 . .
O O2 0.43915(17) 0.05891(11) 0.88027(8) 0.0592(4) Uani d . 1 . .
S S1 0.35656(5) 0.15399(4) 0.84502(2) 0.04355(12) Uani d . 1 . .

loop_
_atom_site_aniso_label
_atom_site_aniso_U_11
_atom_site_aniso_U_22
_atom_site_aniso_U_33
_atom_site_aniso_U_12
_atom_site_aniso_U_13
_atom_site_aniso_U_23
C1 0.0453(9) 0.0462(9) 0.0352(8) -0.0024(8) 0.0063(8) 0.0056(7)
C2 0.0564(12) 0.0720(13) 0.0504(11) 0.0075(11) -0.0061(10) 0.0019(10)
C3 0.0780(16) 0.0892(17) 0.0539(12) -0.0098(14) -0.0089(12) -0.0100(12)
C4 0.0928(19) 0.0669(13) 0.0564(12) -0.0073(14) 0.0093(14) -0.0126(11)
C5 0.0761(15) 0.0617(13) 0.0651(14) 0.0124(12) 0.0139(12) -0.0008(11)
C6 0.0508(11) 0.0621(11) 0.0495(10) 0.0073(10) 0.0009(8) 0.0008(10)
C7 0.0378(9) 0.0447(9) 0.0364(8) 0.0043(7) -0.0017(7) 0.0039(7)
C8 0.0437(11) 0.0513(10) 0.0812(14) 0.0000(9) 0.0033(10) -0.0147(10)
C9 0.0432(11) 0.0695(13) 0.0815(14) -0.0033(10) -0.0042(10) -0.0146(12)
C10 0.0351(10) 0.0957(17) 0.0651(13) 0.0074(11) -0.0003(9) -0.0016(13)
C11 0.0513(12) 0.0869(16) 0.0768(14) 0.0229(13) 0.0006(11) -0.0247(13)
C12 0.0501(11) 0.0611(11) 0.0610(12) 0.0101(9) -0.0006(9) -0.0166(10)
C13 0.0418(9) 0.0388(8) 0.0416(9) 0.0036(7) -0.0034(7) 0.0009(7)
C14 0.0357(8) 0.0376(7) 0.0423(8) 0.0045(7) -0.0080(7) 0.0032(6)
C15 0.0549(11) 0.0551(11) 0.0570(11) -0.0136(10) -0.0014(9) 0.0008(9)
C16 0.0671(14) 0.0558(11) 0.0712(14) -0.0153(11) -0.0111(11) -0.0097(11)
C17 0.0855(16) 0.0613(12) 0.0469(11) 0.0000(11) -0.0204(11) -0.0056(10)
C18 0.0957(18) 0.0657(14) 0.0390(10) -0.0094(13) -0.0041(10) 0.0078(10)
C19 0.0662(13) 0.0471(10) 0.0472(11) -0.0115(10) -0.0069(9) 0.0067(9)
N1 0.0387(8) 0.0455(8) 0.0365(7) 0.0043(6) -0.0002(6) 0.0043(6)
O1 0.0469(7) 0.0690(9) 0.0610(8) -0.0151(7) 0.0052(6) -0.0039(7)
O2 0.0711(9) 0.0436(7) 0.0629(8) 0.0059(7) 0.0071(7) 0.0168(6)
S1 0.0449(2) 0.0415(2) 0.0442(2) -0.0025(2) 0.0035(2) 0.00529(19)

loop_
_atom_type_symbol
_atom_type_description
_atom_type_scat_dispersion_real
_atom_type_scat_dispersion_imag
_atom_type_scat_source
C C 0.0033 0.0016 'International Tables Vol C Tables 4.2.6.8 and 6.1.1.4'
H H 0.0000 0.0000 'International Tables Vol C Tables 4.2.6.8 and 6.1.1.4'
N N 0.0061 0.0033 'International Tables Vol C Tables 4.2.6.8 and 6.1.1.4'
O O 0.0106 0.0060 'International Tables Vol C Tables 4.2.6.8 and 6.1.1.4'
S S 0.1246 0.1234 'International Tables Vol C Tables 4.2.6.8 and 6.1.1.4'

loop_
_geom_angle_atom_site_label_1
_geom_angle_atom_site_label_2
_geom_angle_atom_site_label_3
_geom_angle_site_symmetry_1
_geom_angle_site_symmetry_3
_geom_angle
_geom_angle_publ_flag
C6 C1 C2 . . 120.51(18) ?
C6 C1 S1 . . 119.94(14) ?
C2 C1 S1 . . 119.54(15) ?
C3 C2 C1 . . 119.3(2) ?
C3 C2 H2 . . 120.4 ?
C1 C2 H2 . . 120.4 ?
C4 C3 C2 . . 120.6(2) ?
C4 C3 H3 . . 119.7 ?
C2 C3 H3 . . 119.7 ?
C5 C4 C3 . . 119.6(2) ?
C5 C4 H4 . . 120.2 ?
C3 C4 H4 . . 120.2 ?
C4 C5 C6 . . 121.0(2) ?
C4 C5 H5 . . 119.5 ?
C6 C5 H5 . . 119.5 ?
C5 C6 C1 . . 119.05(19) ?
C5 C6 H6 . . 120.5 ?
C1 C6 H6 . . 120.5 ?
N1 C7 C8 . . 113.74(14) ?
N1 C7 C12 . . 111.15(15) ?
C8 C7 C12 . . 111.24(15) ?
N1 C7 H7 . . 106.8 ?
C8 C7 H7 . . 106.8 ?
C12 C7 H7 . . 106.8 ?
C7 C8 C9 . . 109.69(17) ?
C7 C8 H8A . . 109.7 ?
C9 C8 H8A . . 109.7 ?
C7 C8 H8B . . 109.7 ?
C9 C8 H8B . . 109.7 ?
H8A C8 H8B . . 108.2 ?
C10 C9 C8 . . 111.14(18) ?
C10 C9 H9A . . 109.4 ?
C8 C9 H9A . . 109.4 ?
C10 C9 H9B . . 109.4 ?
C8 C9 H9B . . 109.4 ?
H9A C9 H9B . . 108.0 ?
C11 C10 C9 . . 111.26(19) ?
C11 C10 H10A . . 109.4 ?
C9 C10 H10A . . 109.4 ?
C11 C10 H10B . . 109.4 ?
C9 C10 H10B . . 109.4 ?
H10A C10 H10B . . 108.0 ?
C10 C11 C12 . . 111.71(18) ?
C10 C11 H11A . . 109.3 ?
C12 C11 H11A . . 109.3 ?
C10 C11 H11B . . 109.3 ?
C12 C11 H11B . . 109.3 ?
H11A C11 H11B . . 107.9 ?
C7 C12 C11 . . 109.44(16) ?
C7 C12 H12A . . 109.8 ?
C11 C12 H12A . . 109.8 ?
C7 C12 H12B . . 109.8 ?
C11 C12 H12B . . 109.8 ?
H12A C12 H12B . . 108.2 ?
N1 C13 C14 . . 114.01(13) ?
N1 C13 H13A . . 108.7 ?
C14 C13 H13A . . 108.7 ?
N1 C13 H13B . . 108.7 ?
C14 C13 H13B . . 108.7 ?
H13A C13 H13B . . 107.6 ?
C19 C14 C15 . . 118.11(16) ?
C19 C14 C13 . . 120.72(15) ?
C15 C14 C13 . . 121.17(16) ?
C16 C15 C14 . . 120.77(19) ?
C16 C15 H15 . . 119.6 ?
C14 C15 H15 . . 119.6 ?
C17 C16 C15 . . 120.4(2) ?
C17 C16 H16 . . 119.8 ?
C15 C16 H16 . . 119.8 ?
C16 C17 C18 . . 119.5(2) ?
C16 C17 H17 . . 120.2 ?
C18 C17 H17 . . 120.2 ?
C17 C18 C19 . . 120.1(2) ?
C17 C18 H18 . . 119.9 ?
C19 C18 H18 . . 119.9 ?
C18 C19 C14 . . 121.02(18) ?
C18 C19 H19 . . 119.5 ?
C14 C19 H19 . . 119.5 ?
C13 N1 C7 . . 119.61(14) ?
C13 N1 S1 . . 118.13(12) ?
C7 N1 S1 . . 118.29(11) ?
O1 S1 O2 . . 119.39(9) ?
O1 S1 N1 . . 107.48(8) ?
O2 S1 N1 . . 107.38(8) ?
O1 S1 C1 . . 107.04(9) ?
O2 S1 C1 . . 107.20(8) ?
N1 S1 C1 . . 107.90(7) ?

loop_
_geom_bond_atom_site_label_1
_geom_bond_atom_site_label_2
_geom_bond_site_symmetry_2
_geom_bond_distance
_geom_bond_publ_flag
C1 C6 . 1.380(3) ?
C1 C2 . 1.386(3) ?
C1 S1 . 1.7696(18) ?
C2 C3 . 1.378(3) ?
C2 H2 . 0.9300 ?
C3 C4 . 1.375(3) ?
C3 H3 . 0.9300 ?
C4 C5 . 1.370(3) ?
C4 H4 . 0.9300 ?
C5 C6 . 1.379(3) ?
C5 H5 . 0.9300 ?
C6 H6 . 0.9300 ?
C7 N1 . 1.490(2) ?
C7 C8 . 1.515(3) ?
C7 C12 . 1.518(2) ?
C7 H7 . 0.9800 ?
C8 C9 . 1.528(3) ?
C8 H8A . 0.9700 ?
C8 H8B . 0.9700 ?
C9 C10 . 1.506(3) ?
C9 H9A . 0.9700 ?
C9 H9B . 0.9700 ?
C10 C11 . 1.498(3) ?
C10 H10A . 0.9700 ?
C10 H10B . 0.9700 ?
C11 C12 . 1.535(3) ?
C11 H11A . 0.9700 ?
C11 H11B . 0.9700 ?
C12 H12A . 0.9700 ?
C12 H12B . 0.9700 ?
C13 N1 . 1.480(2) ?
C13 C14 . 1.510(2) ?
C13 H13A . 0.9700 ?
C13 H13B . 0.9700 ?
C14 C19 . 1.382(2) ?
C14 C15 . 1.383(2) ?
C15 C16 . 1.382(3) ?
C15 H15 . 0.9300 ?
C16 C17 . 1.368(3) ?
C16 H16 . 0.9300 ?
C17 C18 . 1.374(3) ?
C17 H17 . 0.9300 ?
C18 C19 . 1.380(3) ?
C18 H18 . 0.9300 ?
C19 H19 . 0.9300 ?
N1 S1 . 1.6240(14) ?
O1 S1 . 1.4299(14) ?
O2 S1 . 1.4305(14) ?

loop_
_geom_hbond_atom_site_label_D
_geom_hbond_atom_site_label_H
_geom_hbond_atom_site_label_A
_geom_hbond_site_symmetry_A
_geom_hbond_distance_DH
_geom_hbond_distance_HA
_geom_hbond_distance_DA
_geom_hbond_angle_DHA
C7 H7 O2 . 0.98 2.34 2.874(2) 113

loop_
_geom_torsion_atom_site_label_1
_geom_torsion_atom_site_label_2
_geom_torsion_atom_site_label_3
_geom_torsion_atom_site_label_4
_geom_torsion_site_symmetry_1
_geom_torsion_site_symmetry_2
_geom_torsion_site_symmetry_3
_geom_torsion_site_symmetry_4
_geom_torsion
_geom_torsion_publ_flag
C6 C1 C2 C3 . . . . 0.1(3) ?
S1 C1 C2 C3 . . . . 178.36(17) ?
C1 C2 C3 C4 . . . . 0.0(3) ?
C2 C3 C4 C5 . . . . -0.4(4) ?
C3 C4 C5 C6 . . . . 0.7(4) ?
C4 C5 C6 C1 . . . . -0.6(3) ?
C2 C1 C6 C5 . . . . 0.3(3) ?
S1 C1 C6 C5 . . . . -178.03(16) ?
N1 C7 C8 C9 . . . . 175.43(16) ?
C12 C7 C8 C9 . . . . -58.1(2) ?
C7 C8 C9 C10 . . . . 56.9(2) ?
C8 C9 C10 C11 . . . . -56.2(3) ?
C9 C10 C11 C12 . . . . 55.8(3) ?
N1 C7 C12 C11 . . . . -174.82(17) ?
C8 C7 C12 C11 . . . . 57.3(2) ?
C10 C11 C12 C7 . . . . -56.0(3) ?
N1 C13 C14 C19 . . . . -115.08(18) ?
N1 C13 C14 C15 . . . . 66.1(2) ?
C19 C14 C15 C16 . . . . -0.5(3) ?
C13 C14 C15 C16 . . . . 178.40(19) ?
C14 C15 C16 C17 . . . . 0.5(3) ?
C15 C16 C17 C18 . . . . 0.3(4) ?
C16 C17 C18 C19 . . . . -1.0(4) ?
C17 C18 C19 C14 . . . . 1.0(3) ?
C15 C14 C19 C18 . . . . -0.2(3) ?
C13 C14 C19 C18 . . . . -179.12(19) ?
C14 C13 N1 C7 . . . . 90.42(18) ?
C14 C13 N1 S1 . . . . -112.35(15) ?
C8 C7 N1 C13 . . . . 49.3(2) ?
C12 C7 N1 C13 . . . . -77.18(18) ?
C8 C7 N1 S1 . . . . -107.91(16) ?
C12 C7 N1 S1 . . . . 125.63(14) ?
C13 N1 S1 O1 . . . . 37.74(14) ?
C7 N1 S1 O1 . . . . -164.73(12) ?
C13 N1 S1 O2 . . . . 167.36(12) ?
C7 N1 S1 O2 . . . . -35.11(15) ?
C13 N1 S1 C1 . . . . -77.38(14) ?
C7 N1 S1 C1 . . . . 80.15(14) ?
C6 C1 S1 O1 . . . . -25.17(17) ?
C2 C1 S1 O1 . . . . 156.51(15) ?
C6 C1 S1 O2 . . . . -154.38(14) ?
C2 C1 S1 O2 . . . . 27.30(17) ?
C6 C1 S1 N1 . . . . 90.25(16) ?
C2 C1 S1 N1 . . . . -88.07(16) ?

loop_
_cod_related_entry_id
_cod_related_entry_database
_cod_related_entry_code
1 ChemSpider 24743821
